data_7718217
loop_
_publ_author_name
'Feil, Christoph M.'
'Goerigk, Florian'
'St&#xf6;ckl, Yannick'
'Nieger, Martin'
'Gudat, Dietrich'

_publ_section_title
;
 Diverse reactivity of a cationic N-heterocyclic phosphenium complex
 towards anionic substrates - substitution <i>vs.</i> reduction.
;
_journal_issue 5
_journal_name_full 'Dalton transactions (Cambridge, England : 2003)'
_journal_page_first 1806
_journal_page_last 1814
_journal_paper_doi 10.1039/d4dt03352c
_journal_volume 54
_journal_year 2025
_chemical_formula_moiety 'C58 H72 Fe2 N4 O6 P2, C6 H14'
_chemical_formula_sum 'C64 H86 Fe2 N4 O6 P2'
_chemical_formula_weight 1181.00
_space_group_crystal_system monoclinic
_space_group_IT_number 14
_space_group_name_Hall '-P 2ybc'
_space_group_name_H-M_alt 'P 1 21/c 1'
_atom_sites_solution_hydrogens geom
_atom_sites_solution_primary direct
_atom_sites_solution_secondary difmap
_audit_creation_method SHELXL-2014/7
_audit_update_record
;
2024-10-30 deposited with the CCDC.	2025-01-06 downloaded from the CCDC.
;
_cell_angle_alpha 90
_cell_angle_beta 92.412(4)
_cell_angle_gamma 90
_cell_formula_units_Z 4
_cell_length_a 17.1451(16)
_cell_length_b 17.4275(14)
_cell_length_c 21.318(2)
_cell_measurement_reflns_used 12115
_cell_measurement_temperature 130(2)
_cell_measurement_theta_max 28.331
_cell_measurement_theta_min 1.510
_cell_volume 6364.1(10)
_computing_cell_refinement 'Bruker ApexII Software Suite, 2008'
_computing_data_collection 'Bruker ApexII Software Suite, 2008'
_computing_data_reduction 'Bruker ApexII Software Suite, 2008'
_computing_molecular_graphics 'SHELXS plus XP (Sheldrick, 1991)'
_computing_publication_material 'SHELXL-2014/7 (Sheldrick, 2014)'
_computing_structure_refinement 'SHELXL-2014/7 (Sheldrick, 2014)'
_computing_structure_solution 'SHELXS-2014/7 (Sheldrick, 2014)'
_diffrn_ambient_temperature 130(2)
_diffrn_measured_fraction_theta_full 0.999
_diffrn_measured_fraction_theta_max 0.984
_diffrn_measurement_device_type 'Bruker Kappa ApexII Duo'
_diffrn_measurement_method 'Omega and phi scans'
_diffrn_radiation_type MoK\a
_diffrn_radiation_wavelength 0.71073
_diffrn_reflns_av_R_equivalents 0.0308
_diffrn_reflns_av_unetI/netI 0.0353
_diffrn_reflns_Laue_measured_fraction_full 0.999
_diffrn_reflns_Laue_measured_fraction_max 0.984
_diffrn_reflns_limit_h_max 22
_diffrn_reflns_limit_h_min -17
_diffrn_reflns_limit_k_max 23
_diffrn_reflns_limit_k_min -16
_diffrn_reflns_limit_l_max 28
_diffrn_reflns_limit_l_min -28
_diffrn_reflns_number 64255
_diffrn_reflns_point_group_measured_fraction_full 0.999
_diffrn_reflns_point_group_measured_fraction_max 0.984
_diffrn_reflns_theta_full 25.242
_diffrn_reflns_theta_max 28.331
_diffrn_reflns_theta_min 1.510
_diffrn_source 'fine-focus sealed tube'
_exptl_absorpt_coefficient_mu 0.557
_exptl_absorpt_correction_T_max 0.7457
_exptl_absorpt_correction_T_min 0.6569
_exptl_absorpt_correction_type multi-scan
_exptl_absorpt_process_details 'BLESSING 1995'
_exptl_crystal_colour dark-red
_exptl_crystal_density_diffrn 1.233
_exptl_crystal_description block
_exptl_crystal_F_000 2512
_exptl_crystal_size_max 0.594
_exptl_crystal_size_mid 0.351
_exptl_crystal_size_min 0.242
_refine_diff_density_max 0.458
_refine_diff_density_min -0.332
_refine_diff_density_rms 0.054
_refine_ls_extinction_method none
_refine_ls_goodness_of_fit_ref 1.013
_refine_ls_hydrogen_treatment constr
_refine_ls_matrix_type full
_refine_ls_number_parameters 703
_refine_ls_number_reflns 15624
_refine_ls_number_restraints 0
_refine_ls_restrained_S_all 1.013
_refine_ls_R_factor_all 0.0547
_refine_ls_R_factor_gt 0.0356
_refine_ls_shift/su_max 0.003
_refine_ls_shift/su_mean 0.000
_refine_ls_structure_factor_coef Fsqd
_refine_ls_weighting_details 'w=1/[\s^2^(Fo^2^)+(0.0370P)^2^+3.4403P] where P=(Fo^2^+2Fc^2^)/3'
_refine_ls_weighting_scheme calc
_refine_ls_wR_factor_gt 0.0809
_refine_ls_wR_factor_ref 0.0898
_reflns_Friedel_coverage 0.000
_reflns_number_gt 12115
_reflns_number_total 15624
_reflns_threshold_expression 'I > 2\s(I)'
_cod_data_source_file d4dt03352c3.cif
_cod_data_source_block gud482
_cod_original_cell_volume 6364.2(10)
_cod_original_sg_symbol_H-M 'P 21/c'
_cod_database_code 7718217
_shelx_shelxl_version_number 2014/7
_shelx_space_group_comment
;
The symmetry employed for this shelxl refinement is uniquely defined
by the following loop, which should always be used as a source of
symmetry information in preference to the above space-group names.
They are only intended as comments.
;
_shelx_estimated_absorpt_t_min 0.733
_shelx_estimated_absorpt_t_max 0.877

loop_
_space_group_symop_operation_xyz
'x, y, z'
'-x, y+1/2, -z+1/2'
'-x, -y, -z'
'x, -y-1/2, z-1/2'

loop_
_atom_site_label
_atom_site_type_symbol
_atom_site_fract_x
_atom_site_fract_y
_atom_site_fract_z
_atom_site_U_iso_or_equiv
_atom_site_adp_type
_atom_site_occupancy
_atom_site_site_symmetry_order
_atom_site_calc_flag
_atom_site_refinement_flags_posn
_atom_site_refinement_flags_adp
_atom_site_refinement_flags_occupancy
_atom_site_disorder_assembly
_atom_site_disorder_group
Fe1 Fe 0.83320(2) 0.20108(2) 0.22677(2) 0.01788(6) Uani 1 1 d . . . . .
C1 C 0.82967(10) 0.27124(10) 0.28837(8) 0.0226(3) Uani 1 1 d . . . . .
O1 O 0.83353(8) 0.31809(7) 0.32599(6) 0.0327(3) Uani 1 1 d . . . . .
C2 C 0.89947(11) 0.25620(10) 0.18386(8) 0.0276(4) Uani 1 1 d . . . . .
O2 O 0.94267(9) 0.29267(9) 0.15669(7) 0.0433(4) Uani 1 1 d . . . . .
C3 C 0.78994(11) 0.15308(10) 0.15945(8) 0.0255(4) Uani 1 1 d . . . . .
O3 O 0.76528(9) 0.12306(8) 0.11493(6) 0.0365(3) Uani 1 1 d . . . . .
Fe2 Fe 0.68100(2) 0.24464(2) 0.22483(2) 0.01879(6) Uani 1 1 d . . . . .
C4 C 0.72032(11) 0.29633(10) 0.16034(8) 0.0246(4) Uani 1 1 d . . . . .
O4 O 0.74245(8) 0.32806(7) 0.11731(6) 0.0333(3) Uani 1 1 d . . . . .
C5 C 0.61389(11) 0.19098(10) 0.17659(9) 0.0300(4) Uani 1 1 d . . . . .
O5 O 0.56966(9) 0.15636(9) 0.14634(8) 0.0491(4) Uani 1 1 d . . . . .
C6 C 0.68638(10) 0.17318(10) 0.28554(8) 0.0245(4) Uani 1 1 d . . . . .
O6 O 0.68360(8) 0.12613(8) 0.32295(7) 0.0367(3) Uani 1 1 d . . . . .
P1 P 0.88343(2) 0.10820(2) 0.26928(2) 0.01623(9) Uani 1 1 d . . . . .
N1 N 0.90405(8) 0.01979(7) 0.24184(6) 0.0164(3) Uani 1 1 d . . . . .
N2 N 0.93809(8) 0.08777(7) 0.33494(6) 0.0167(3) Uani 1 1 d . . . . .
C7 C 0.95171(10) -0.02391(9) 0.28267(8) 0.0199(3) Uani 1 1 d . . . . .
H7 H 0.9684 -0.0747 0.2741 0.024 Uiso 1 1 calc R U . . .
C8 C 0.97099(10) 0.01442(9) 0.33518(8) 0.0200(3) Uani 1 1 d . . . . .
H8 H 1.0031 -0.0057 0.3686 0.024 Uiso 1 1 calc R U . . .
C9 C 0.87615(10) -0.00999(9) 0.18159(7) 0.0191(3) Uani 1 1 d . . . . .
C10 C 0.92614(11) -0.00851(9) 0.13163(8) 0.0226(4) Uani 1 1 d . . . . .
C11 C 0.89800(13) -0.03892(11) 0.07444(8) 0.0319(4) Uani 1 1 d . . . . .
H11 H 0.9304 -0.0383 0.0394 0.038 Uiso 1 1 calc R U . . .
C12 C 0.82445(13) -0.06964(11) 0.06793(9) 0.0377(5) Uani 1 1 d . . . . .
H12 H 0.8068 -0.0906 0.0287 0.045 Uiso 1 1 calc R U . . .
C13 C 0.77602(12) -0.07024(11) 0.11781(10) 0.0351(5) Uani 1 1 d . . . . .
H13 H 0.7252 -0.0917 0.1126 0.042 Uiso 1 1 calc R U . . .
C14 C 0.80045(11) -0.03984(10) 0.17588(9) 0.0272(4) Uani 1 1 d . . . . .
C15 C 0.94752(10) 0.13740(9) 0.38907(7) 0.0193(3) Uani 1 1 d . . . . .
C16 C 1.00159(10) 0.19756(9) 0.38774(8) 0.0223(3) Uani 1 1 d . . . . .
C17 C 1.00866(12) 0.24443(10) 0.44077(9) 0.0306(4) Uani 1 1 d . . . . .
H17 H 1.0436 0.2867 0.4410 0.037 Uiso 1 1 calc R U . . .
C18 C 0.96589(12) 0.23049(11) 0.49270(9) 0.0340(4) Uani 1 1 d . . . . .
H18 H 0.9715 0.2633 0.5282 0.041 Uiso 1 1 calc R U . . .
C19 C 0.91496(12) 0.16926(11) 0.49369(9) 0.0319(4) Uani 1 1 d . . . . .
H19 H 0.8869 0.1596 0.5303 0.038 Uiso 1 1 calc R U . . .
C20 C 0.90413(10) 0.12144(10) 0.44175(8) 0.0239(4) Uani 1 1 d . . . . .
C21 C 1.00766(12) 0.02512(10) 0.13658(8) 0.0291(4) Uani 1 1 d . . . . .
H21 H 1.0210 0.0354 0.1819 0.035 Uiso 1 1 calc R U . . .
C22 C 1.06896(12) -0.02960(12) 0.11205(10) 0.0382(5) Uani 1 1 d . . . . .
H22A H 1.1206 -0.0055 0.1162 0.057 Uiso 1 1 calc R U . . .
H22B H 1.0691 -0.0772 0.1365 0.057 Uiso 1 1 calc R U . . .
H22C H 1.0565 -0.0412 0.0678 0.057 Uiso 1 1 calc R U . . .
C23 C 1.01000(15) 0.10152(12) 0.10132(12) 0.0523(7) Uani 1 1 d . . . . .
H23A H 1.0630 0.1227 0.1048 0.078 Uiso 1 1 calc R U . . .
H23B H 0.9951 0.0931 0.0570 0.078 Uiso 1 1 calc R U . . .
H23C H 0.9735 0.1376 0.1196 0.078 Uiso 1 1 calc R U . . .
C24 C 0.74602(11) -0.04043(12) 0.23012(10) 0.0359(5) Uani 1 1 d . . . . .
H24 H 0.7640 0.0009 0.2599 0.043 Uiso 1 1 calc R U . . .
C25 C 0.75212(18) -0.11490(19) 0.26481(14) 0.0786(10) Uani 1 1 d . . . . .
H25A H 0.8069 -0.1248 0.2772 0.118 Uiso 1 1 calc R U . . .
H25B H 0.7212 -0.1122 0.3024 0.118 Uiso 1 1 calc R U . . .
H25C H 0.7323 -0.1565 0.2376 0.118 Uiso 1 1 calc R U . . .
C26 C 0.66208(13) -0.02270(15) 0.20998(13) 0.0548(7) Uani 1 1 d . . . . .
H26A H 0.6599 0.0263 0.1874 0.082 Uiso 1 1 calc R U . . .
H26B H 0.6416 -0.0636 0.1824 0.082 Uiso 1 1 calc R U . . .
H26C H 0.6305 -0.0193 0.2471 0.082 Uiso 1 1 calc R U . . .
C27 C 1.05549(11) 0.20969(10) 0.33385(9) 0.0273(4) Uani 1 1 d . . . . .
H27 H 1.0413 0.1716 0.3002 0.033 Uiso 1 1 calc R U . . .
C28 C 1.04842(12) 0.28991(11) 0.30567(10) 0.0349(4) Uani 1 1 d . . . . .
H28A H 1.0842 0.2948 0.2712 0.052 Uiso 1 1 calc R U . . .
H28B H 0.9947 0.2983 0.2896 0.052 Uiso 1 1 calc R U . . .
H28C H 1.0618 0.3281 0.3381 0.052 Uiso 1 1 calc R U . . .
C29 C 1.14020(13) 0.19498(13) 0.35627(12) 0.0451(5) Uani 1 1 d . . . . .
H29A H 1.1747 0.2029 0.3213 0.068 Uiso 1 1 calc R U . . .
H29B H 1.1547 0.2306 0.3904 0.068 Uiso 1 1 calc R U . . .
H29C H 1.1455 0.1421 0.3714 0.068 Uiso 1 1 calc R U . . .
C30 C 0.84735(12) 0.05502(11) 0.44482(9) 0.0318(4) Uani 1 1 d . . . . .
H30 H 0.8437 0.0301 0.4026 0.038 Uiso 1 1 calc R U . . .
C31 C 0.76591(12) 0.08241(14) 0.46044(10) 0.0413(5) Uani 1 1 d . . . . .
H31A H 0.7307 0.0382 0.4621 0.062 Uiso 1 1 calc R U . . .
H31B H 0.7683 0.1083 0.5013 0.062 Uiso 1 1 calc R U . . .
H31C H 0.7464 0.1182 0.4280 0.062 Uiso 1 1 calc R U . . .
C32 C 0.87684(15) -0.00512(13) 0.49279(12) 0.0511(6) Uani 1 1 d . . . . .
H32A H 0.8393 -0.0475 0.4940 0.077 Uiso 1 1 calc R U . . .
H32B H 0.9275 -0.0249 0.4806 0.077 Uiso 1 1 calc R U . . .
H32C H 0.8825 0.0186 0.5344 0.077 Uiso 1 1 calc R U . . .
P2 P 0.62929(2) 0.33238(2) 0.26966(2) 0.01681(9) Uani 1 1 d . . . . .
N3 N 0.59845(8) 0.42043(7) 0.24675(6) 0.0170(3) Uani 1 1 d . . . . .
N4 N 0.58257(8) 0.34475(7) 0.33671(6) 0.0178(3) Uani 1 1 d . . . . .
C33 C 0.55357(10) 0.45826(9) 0.29032(8) 0.0201(3) Uani 1 1 d . . . . .
H33 H 0.5322 0.5082 0.2845 0.024 Uiso 1 1 calc R U . . .
C34 C 0.54453(10) 0.41509(9) 0.34132(8) 0.0198(3) Uani 1 1 d . . . . .
H34 H 0.5158 0.4304 0.3763 0.024 Uiso 1 1 calc R U . . .
C35 C 0.61695(10) 0.45497(8) 0.18784(7) 0.0171(3) Uani 1 1 d . . . . .
C36 C 0.55899(10) 0.45637(9) 0.13925(7) 0.0186(3) Uani 1 1 d . . . . .
C37 C 0.57893(10) 0.49061(9) 0.08314(8) 0.0221(4) Uani 1 1 d . . . . .
H37 H 0.5415 0.4924 0.0490 0.027 Uiso 1 1 calc R U . . .
C38 C 0.65203(11) 0.52211(10) 0.07598(8) 0.0254(4) Uani 1 1 d . . . . .
H38 H 0.6642 0.5450 0.0371 0.030 Uiso 1 1 calc R U . . .
C39 C 0.70736(11) 0.52054(10) 0.12488(8) 0.0244(4) Uani 1 1 d . . . . .
H39 H 0.7572 0.5429 0.1195 0.029 Uiso 1 1 calc R U . . .
C40 C 0.69114(10) 0.48661(9) 0.18216(8) 0.0202(3) Uani 1 1 d . . . . .
C41 C 0.58108(10) 0.28835(9) 0.38613(8) 0.0220(3) Uani 1 1 d . . . . .
C42 C 0.52210(12) 0.23331(10) 0.38337(9) 0.0289(4) Uani 1 1 d . . . . .
C43 C 0.52205(14) 0.17959(11) 0.43183(11) 0.0407(5) Uani 1 1 d . . . . .
H43 H 0.4830 0.1409 0.4315 0.049 Uiso 1 1 calc R U . . .
C44 C 0.57761(15) 0.18183(12) 0.48001(10) 0.0445(6) Uani 1 1 d . . . . .
H44 H 0.5768 0.1444 0.5124 0.053 Uiso 1 1 calc R U . . .
C45 C 0.63438(14) 0.23742(12) 0.48203(9) 0.0392(5) Uani 1 1 d . . . . .
H45 H 0.6718 0.2384 0.5162 0.047 Uiso 1 1 calc R U . . .
C46 C 0.63808(11) 0.29231(10) 0.43483(8) 0.0279(4) Uani 1 1 d . . . . .
C47 C 0.47776(10) 0.42373(10) 0.14759(8) 0.0227(4) Uani 1 1 d . . . . .
H47 H 0.4653 0.4322 0.1925 0.027 Uiso 1 1 calc R U . . .
C48 C 0.47414(13) 0.33760(12) 0.13609(12) 0.0439(5) Uani 1 1 d . . . . .
H48A H 0.5150 0.3121 0.1620 0.066 Uiso 1 1 calc R U . . .
H48B H 0.4229 0.3181 0.1472 0.066 Uiso 1 1 calc R U . . .
H48C H 0.4822 0.3271 0.0917 0.066 Uiso 1 1 calc R U . . .
C49 C 0.41479(12) 0.46436(14) 0.10773(12) 0.0467(6) Uani 1 1 d . . . . .
H49A H 0.4177 0.5197 0.1155 0.070 Uiso 1 1 calc R U . . .
H49B H 0.4227 0.4543 0.0632 0.070 Uiso 1 1 calc R U . . .
H49C H 0.3634 0.4453 0.1187 0.070 Uiso 1 1 calc R U . . .
C50 C 0.75139(10) 0.48761(10) 0.23664(8) 0.0258(4) Uani 1 1 d . . . . .
H50 H 0.7404 0.4428 0.2642 0.031 Uiso 1 1 calc R U . . .
C51 C 0.83492(11) 0.47948(12) 0.21570(10) 0.0362(5) Uani 1 1 d . . . . .
H51A H 0.8710 0.4805 0.2526 0.054 Uiso 1 1 calc R U . . .
H51B H 0.8404 0.4307 0.1934 0.054 Uiso 1 1 calc R U . . .
H51C H 0.8470 0.5220 0.1876 0.054 Uiso 1 1 calc R U . . .
C52 C 0.74231(13) 0.56029(13) 0.27581(10) 0.0404(5) Uani 1 1 d . . . . .
H52A H 0.7814 0.5603 0.3107 0.061 Uiso 1 1 calc R U . . .
H52B H 0.7498 0.6055 0.2494 0.061 Uiso 1 1 calc R U . . .
H52C H 0.6899 0.5616 0.2924 0.061 Uiso 1 1 calc R U . . .
C53 C 0.45888(12) 0.23101(11) 0.33121(10) 0.0370(5) Uani 1 1 d . . . . .
H53 H 0.4683 0.2745 0.3019 0.044 Uiso 1 1 calc R U . . .
C54 C 0.46209(14) 0.15612(13) 0.29354(11) 0.0472(6) Uani 1 1 d . . . . .
H54A H 0.4207 0.1563 0.2604 0.071 Uiso 1 1 calc R U . . .
H54B H 0.5130 0.1518 0.2746 0.071 Uiso 1 1 calc R U . . .
H54C H 0.4546 0.1124 0.3216 0.071 Uiso 1 1 calc R U . . .
C55 C 0.37815(15) 0.24152(15) 0.35713(14) 0.0586(7) Uani 1 1 d . . . . .
H55A H 0.3386 0.2398 0.3226 0.088 Uiso 1 1 calc R U . . .
H55B H 0.3682 0.2003 0.3870 0.088 Uiso 1 1 calc R U . . .
H55C H 0.3756 0.2912 0.3785 0.088 Uiso 1 1 calc R U . . .
C56 C 0.70026(12) 0.35418(12) 0.43787(9) 0.0351(5) Uani 1 1 d . . . . .
H56 H 0.7072 0.3732 0.3942 0.042 Uiso 1 1 calc R U . . .
C57 C 0.77936(13) 0.32449(15) 0.46369(10) 0.0462(6) Uani 1 1 d . . . . .
H57A H 0.8174 0.3665 0.4647 0.069 Uiso 1 1 calc R U . . .
H57B H 0.7738 0.3047 0.5063 0.069 Uiso 1 1 calc R U . . .
H57C H 0.7975 0.2833 0.4366 0.069 Uiso 1 1 calc R U . . .
C58 C 0.67310(15) 0.42178(13) 0.47734(12) 0.0510(6) Uani 1 1 d . . . . .
H58A H 0.7136 0.4615 0.4791 0.077 Uiso 1 1 calc R U . . .
H58B H 0.6248 0.4430 0.4582 0.077 Uiso 1 1 calc R U . . .
H58C H 0.6635 0.4040 0.5200 0.077 Uiso 1 1 calc R U . . .
C1S C 0.44728(18) 0.38483(18) 0.51637(15) 0.0738(9) Uani 1 1 d . . . . .
H1S1 H 0.4813 0.4240 0.5359 0.111 Uiso 1 1 calc R U . . .
H1S2 H 0.4785 0.3400 0.5057 0.111 Uiso 1 1 calc R U . . .
H1S3 H 0.4216 0.4057 0.4781 0.111 Uiso 1 1 calc R U . . .
C2S C 0.38590(17) 0.36127(16) 0.56189(13) 0.0635(7) Uani 1 1 d . . . . .
H2S1 H 0.4124 0.3415 0.6008 0.076 Uiso 1 1 calc R U . . .
H2S2 H 0.3556 0.4072 0.5732 0.076 Uiso 1 1 calc R U . . .
C3S C 0.33070(16) 0.30126(16) 0.53634(12) 0.0596(7) Uani 1 1 d . . . . .
H3S1 H 0.3608 0.2542 0.5280 0.072 Uiso 1 1 calc R U . . .
H3S2 H 0.3076 0.3195 0.4957 0.072 Uiso 1 1 calc R U . . .
C4S C 0.26496(16) 0.28069(16) 0.57868(12) 0.0591(7) Uani 1 1 d . . . . .
H4S1 H 0.2881 0.2633 0.6196 0.071 Uiso 1 1 calc R U . . .
H4S2 H 0.2345 0.3277 0.5865 0.071 Uiso 1 1 calc R U . . .
C5S C 0.2102(2) 0.2202(2) 0.55419(18) 0.0913(11) Uani 1 1 d . . . . .
H5S1 H 0.2402 0.1724 0.5481 0.110 Uiso 1 1 calc R U . . .
H5S2 H 0.1887 0.2365 0.5125 0.110 Uiso 1 1 calc R U . . .
C6S C 0.14301(19) 0.2022(2) 0.59524(18) 0.0865(10) Uani 1 1 d . . . . .
H6S1 H 0.1104 0.1621 0.5754 0.130 Uiso 1 1 calc R U . . .
H6S2 H 0.1633 0.1844 0.6363 0.130 Uiso 1 1 calc R U . . .
H6S3 H 0.1116 0.2486 0.6006 0.130 Uiso 1 1 calc R U . . .

loop_
_atom_site_aniso_label
_atom_site_aniso_U_11
_atom_site_aniso_U_22
_atom_site_aniso_U_33
_atom_site_aniso_U_23
_atom_site_aniso_U_13
_atom_site_aniso_U_12
Fe1 0.02186(13) 0.01712(11) 0.01463(11) -0.00138(8) 0.00035(9) 0.00323(9)
C1 0.0195(9) 0.0248(8) 0.0237(9) -0.0007(7) 0.0024(7) 0.0015(7)
O1 0.0303(7) 0.0343(7) 0.0333(7) -0.0166(6) 0.0001(6) 0.0005(6)
C2 0.0324(11) 0.0293(9) 0.0214(9) -0.0015(7) 0.0055(8) 0.0054(8)
O2 0.0481(9) 0.0445(8) 0.0386(8) 0.0069(7) 0.0183(7) -0.0062(7)
C3 0.0328(10) 0.0225(8) 0.0211(8) 0.0000(7) -0.0011(7) 0.0085(7)
O3 0.0522(9) 0.0339(7) 0.0223(7) -0.0080(6) -0.0109(6) 0.0120(6)
Fe2 0.02183(13) 0.01771(11) 0.01675(12) -0.00061(9) -0.00025(9) 0.00351(9)
C4 0.0293(10) 0.0241(8) 0.0202(8) -0.0031(7) -0.0005(7) 0.0076(7)
O4 0.0489(9) 0.0306(7) 0.0209(6) 0.0051(5) 0.0065(6) 0.0092(6)
C5 0.0307(10) 0.0283(9) 0.0306(10) -0.0052(8) -0.0035(8) 0.0071(8)
O5 0.0430(9) 0.0465(9) 0.0561(10) -0.0191(8) -0.0184(8) 0.0009(7)
C6 0.0231(9) 0.0240(8) 0.0265(9) -0.0005(7) 0.0014(7) 0.0037(7)
O6 0.0380(8) 0.0338(7) 0.0386(8) 0.0142(6) 0.0063(6) 0.0053(6)
P1 0.0186(2) 0.01626(18) 0.01373(19) -0.00239(14) -0.00031(15) 0.00164(15)
N1 0.0180(7) 0.0168(6) 0.0143(6) -0.0030(5) 0.0005(5) 0.0020(5)
N2 0.0192(7) 0.0170(6) 0.0138(6) -0.0019(5) -0.0011(5) 0.0005(5)
C7 0.0201(9) 0.0177(7) 0.0216(8) -0.0005(6) -0.0006(7) 0.0037(6)
C8 0.0206(9) 0.0193(7) 0.0198(8) 0.0012(6) -0.0014(7) 0.0031(6)
C9 0.0237(9) 0.0171(7) 0.0162(8) -0.0032(6) -0.0041(6) 0.0050(6)
C10 0.0313(10) 0.0192(7) 0.0172(8) 0.0005(6) -0.0002(7) 0.0067(7)
C11 0.0476(13) 0.0315(9) 0.0166(8) -0.0019(7) -0.0001(8) 0.0104(9)
C12 0.0486(13) 0.0373(10) 0.0259(10) -0.0130(8) -0.0142(9) 0.0090(9)
C13 0.0300(11) 0.0342(10) 0.0399(11) -0.0144(8) -0.0116(9) 0.0041(8)
C14 0.0257(10) 0.0253(8) 0.0301(10) -0.0095(7) -0.0031(8) 0.0042(7)
C15 0.0215(9) 0.0196(7) 0.0164(8) -0.0044(6) -0.0027(6) 0.0010(6)
C16 0.0236(9) 0.0204(8) 0.0228(8) -0.0021(6) -0.0011(7) -0.0011(7)
C17 0.0325(11) 0.0258(9) 0.0332(10) -0.0102(8) -0.0022(8) -0.0058(8)
C18 0.0392(12) 0.0367(10) 0.0256(10) -0.0162(8) -0.0022(8) -0.0034(9)
C19 0.0354(11) 0.0406(10) 0.0200(9) -0.0091(8) 0.0045(8) -0.0042(9)
C20 0.0240(9) 0.0284(8) 0.0194(8) -0.0034(7) 0.0003(7) -0.0025(7)
C21 0.0377(11) 0.0291(9) 0.0213(9) -0.0015(7) 0.0105(8) -0.0004(8)
C22 0.0370(12) 0.0391(11) 0.0387(12) 0.0016(9) 0.0051(9) 0.0079(9)
C23 0.0650(17) 0.0277(10) 0.0669(16) 0.0064(10) 0.0359(13) 0.0030(10)
C24 0.0227(10) 0.0436(11) 0.0415(12) -0.0174(9) 0.0033(9) -0.0052(8)
C25 0.075(2) 0.100(2) 0.0640(19) 0.0357(17) 0.0341(16) 0.0391(18)
C26 0.0268(12) 0.0586(15) 0.0799(19) 0.0103(13) 0.0108(12) 0.0051(11)
C27 0.0304(10) 0.0217(8) 0.0300(10) -0.0053(7) 0.0045(8) -0.0065(7)
C28 0.0318(11) 0.0330(10) 0.0402(11) 0.0069(8) 0.0050(9) -0.0061(8)
C29 0.0362(13) 0.0404(12) 0.0595(15) 0.0011(10) 0.0098(11) 0.0081(10)
C30 0.0331(11) 0.0391(10) 0.0236(9) -0.0072(8) 0.0081(8) -0.0132(8)
C31 0.0314(12) 0.0620(14) 0.0306(11) -0.0022(10) 0.0041(9) -0.0122(10)
C32 0.0492(15) 0.0395(12) 0.0651(16) 0.0120(11) 0.0075(12) -0.0079(11)
P2 0.0194(2) 0.01638(18) 0.01468(19) 0.00101(15) 0.00043(16) 0.00198(15)
N3 0.0186(7) 0.0184(6) 0.0139(6) 0.0020(5) 0.0006(5) 0.0029(5)
N4 0.0218(7) 0.0165(6) 0.0153(6) 0.0007(5) 0.0016(5) 0.0017(5)
C33 0.0209(9) 0.0190(7) 0.0205(8) -0.0009(6) 0.0015(7) 0.0044(6)
C34 0.0204(9) 0.0205(7) 0.0185(8) -0.0014(6) 0.0026(6) 0.0037(6)
C35 0.0208(9) 0.0153(7) 0.0154(7) 0.0012(6) 0.0032(6) 0.0038(6)
C36 0.0216(9) 0.0166(7) 0.0175(8) -0.0009(6) 0.0007(6) 0.0048(6)
C37 0.0285(10) 0.0213(8) 0.0163(8) -0.0019(6) -0.0015(7) 0.0058(7)
C38 0.0356(11) 0.0232(8) 0.0180(8) 0.0024(6) 0.0081(7) 0.0020(7)
C39 0.0243(9) 0.0232(8) 0.0261(9) 0.0009(7) 0.0061(7) -0.0027(7)
C40 0.0217(9) 0.0190(7) 0.0201(8) -0.0003(6) 0.0017(7) 0.0024(6)
C41 0.0296(10) 0.0181(7) 0.0188(8) 0.0037(6) 0.0074(7) 0.0048(7)
C42 0.0359(11) 0.0199(8) 0.0315(10) 0.0026(7) 0.0080(8) 0.0012(7)
C43 0.0522(14) 0.0232(9) 0.0484(13) 0.0098(9) 0.0204(11) -0.0005(9)
C44 0.0636(16) 0.0340(10) 0.0374(12) 0.0209(9) 0.0199(11) 0.0131(10)
C45 0.0524(14) 0.0426(11) 0.0228(10) 0.0121(8) 0.0035(9) 0.0138(10)
C46 0.0348(11) 0.0312(9) 0.0179(8) 0.0030(7) 0.0050(7) 0.0089(8)
C47 0.0203(9) 0.0284(8) 0.0191(8) 0.0024(7) -0.0012(7) 0.0034(7)
C48 0.0285(11) 0.0344(11) 0.0691(16) -0.0054(10) 0.0047(11) -0.0066(9)
C49 0.0246(11) 0.0562(14) 0.0583(15) 0.0258(12) -0.0085(10) 0.0030(10)
C50 0.0211(9) 0.0295(9) 0.0267(9) 0.0029(7) -0.0012(7) -0.0042(7)
C51 0.0223(10) 0.0446(11) 0.0413(12) -0.0007(9) -0.0031(9) 0.0000(9)
C52 0.0345(12) 0.0489(12) 0.0369(11) -0.0138(9) -0.0084(9) 0.0015(10)
C53 0.0363(12) 0.0284(9) 0.0463(12) 0.0044(9) 0.0003(10) -0.0099(8)
C54 0.0435(14) 0.0439(12) 0.0544(14) -0.0103(11) 0.0052(11) -0.0153(10)
C55 0.0399(14) 0.0519(14) 0.084(2) -0.0063(13) 0.0032(13) 0.0009(11)
C56 0.0385(12) 0.0436(11) 0.0225(9) 0.0037(8) -0.0083(8) -0.0013(9)
C57 0.0378(13) 0.0695(15) 0.0307(11) 0.0025(11) -0.0050(9) 0.0051(11)
C58 0.0547(15) 0.0423(12) 0.0539(15) -0.0083(11) -0.0242(12) 0.0045(11)
C1S 0.071(2) 0.0734(19) 0.079(2) 0.0139(16) 0.0245(17) 0.0209(16)
C2S 0.0703(19) 0.0617(16) 0.0594(17) 0.0075(14) 0.0123(14) 0.0195(14)
C3S 0.0649(18) 0.0662(17) 0.0470(15) 0.0069(12) -0.0063(13) 0.0241(14)
C4S 0.0617(17) 0.0662(17) 0.0490(15) 0.0079(13) -0.0035(13) 0.0161(14)
C5S 0.082(3) 0.092(3) 0.100(3) -0.015(2) -0.002(2) 0.002(2)
C6S 0.061(2) 0.089(2) 0.108(3) 0.023(2) -0.0114(19) 0.0067(18)

loop_
_atom_type_symbol
_atom_type_description
_atom_type_scat_dispersion_real
_atom_type_scat_dispersion_imag
_atom_type_scat_source
C C 0.0033 0.0016 'International Tables Vol C Tables 4.2.6.8 and 6.1.1.4'
H H 0.0000 0.0000 'International Tables Vol C Tables 4.2.6.8 and 6.1.1.4'
N N 0.0061 0.0033 'International Tables Vol C Tables 4.2.6.8 and 6.1.1.4'
O O 0.0106 0.0060 'International Tables Vol C Tables 4.2.6.8 and 6.1.1.4'
P P 0.1023 0.0942 'International Tables Vol C Tables 4.2.6.8 and 6.1.1.4'
Fe Fe 0.3463 0.8444 'International Tables Vol C Tables 4.2.6.8 and 6.1.1.4'

loop_
_geom_angle_atom_site_label_1
_geom_angle_atom_site_label_2
_geom_angle_atom_site_label_3
_geom_angle
_geom_angle_site_symmetry_1
_geom_angle_site_symmetry_3
_geom_angle_publ_flag
C2 Fe1 C3 95.30(8) . . ?
C2 Fe1 C1 92.90(8) . . ?
C3 Fe1 C1 151.17(8) . . ?
C2 Fe1 P1 113.20(6) . . ?
C3 Fe1 P1 97.97(5) . . ?
C1 Fe1 P1 104.07(6) . . ?
C2 Fe1 Fe2 118.51(6) . . ?
C3 Fe1 Fe2 75.74(6) . . ?
C1 Fe1 Fe2 76.06(6) . . ?
P1 Fe1 Fe2 128.249(17) . . ?
O1 C1 Fe1 174.10(16) . . ?
O2 C2 Fe1 179.05(18) . . ?
O3 C3 Fe1 176.88(18) . . ?
C5 Fe2 C6 93.70(9) . . ?
C5 Fe2 C4 94.34(9) . . ?
C6 Fe2 C4 152.73(8) . . ?
C5 Fe2 P2 112.61(6) . . ?
C6 Fe2 P2 101.17(6) . . ?
C4 Fe2 P2 99.67(5) . . ?
C5 Fe2 Fe1 117.39(6) . . ?
C6 Fe2 Fe1 77.00(6) . . ?
C4 Fe2 Fe1 76.16(6) . . ?
P2 Fe2 Fe1 129.990(17) . . ?
O4 C4 Fe2 176.66(17) . . ?
O5 C5 Fe2 178.74(19) . . ?
O6 C6 Fe2 174.40(17) . . ?
N2 P1 N1 88.73(6) . . ?
N2 P1 Fe1 138.45(5) . . ?
N1 P1 Fe1 131.56(5) . . ?
C7 N1 C9 121.40(12) . . ?
C7 N1 P1 114.02(10) . . ?
C9 N1 P1 124.58(10) . . ?
C8 N2 C15 120.86(13) . . ?
C8 N2 P1 113.93(10) . . ?
C15 N2 P1 125.08(11) . . ?
C8 C7 N1 111.63(14) . . ?
C8 C7 H7 124.2 . . ?
N1 C7 H7 124.2 . . ?
C7 C8 N2 111.69(14) . . ?
C7 C8 H8 124.2 . . ?
N2 C8 H8 124.2 . . ?
C10 C9 C14 122.54(15) . . ?
C10 C9 N1 118.68(15) . . ?
C14 C9 N1 118.77(15) . . ?
C9 C10 C11 117.31(17) . . ?
C9 C10 C21 123.26(15) . . ?
C11 C10 C21 119.43(16) . . ?
C12 C11 C10 121.24(18) . . ?
C12 C11 H11 119.4 . . ?
C10 C11 H11 119.4 . . ?
C11 C12 C13 120.45(17) . . ?
C11 C12 H12 119.8 . . ?
C13 C12 H12 119.8 . . ?
C12 C13 C14 120.96(19) . . ?
C12 C13 H13 119.5 . . ?
C14 C13 H13 119.5 . . ?
C13 C14 C9 117.49(18) . . ?
C13 C14 C24 120.19(17) . . ?
C9 C14 C24 122.33(15) . . ?
C16 C15 C20 122.63(15) . . ?
C16 C15 N2 118.92(15) . . ?
C20 C15 N2 118.41(14) . . ?
C17 C16 C15 117.17(16) . . ?
C17 C16 C27 119.74(16) . . ?
C15 C16 C27 122.94(15) . . ?
C18 C17 C16 121.17(17) . . ?
C18 C17 H17 119.4 . . ?
C16 C17 H17 119.4 . . ?
C17 C18 C19 120.55(17) . . ?
C17 C18 H18 119.7 . . ?
C19 C18 H18 119.7 . . ?
C18 C19 C20 120.95(18) . . ?
C18 C19 H19 119.5 . . ?
C20 C19 H19 119.5 . . ?
C19 C20 C15 117.47(16) . . ?
C19 C20 C30 119.16(16) . . ?
C15 C20 C30 123.37(15) . . ?
C10 C21 C22 112.37(15) . . ?
C10 C21 C23 110.21(17) . . ?
C22 C21 C23 110.02(16) . . ?
C10 C21 H21 108.0 . . ?
C22 C21 H21 108.0 . . ?
C23 C21 H21 108.0 . . ?
C21 C22 H22A 109.5 . . ?
C21 C22 H22B 109.5 . . ?
H22A C22 H22B 109.5 . . ?
C21 C22 H22C 109.5 . . ?
H22A C22 H22C 109.5 . . ?
H22B C22 H22C 109.5 . . ?
C21 C23 H23A 109.5 . . ?
C21 C23 H23B 109.5 . . ?
H23A C23 H23B 109.5 . . ?
C21 C23 H23C 109.5 . . ?
H23A C23 H23C 109.5 . . ?
H23B C23 H23C 109.5 . . ?
C25 C24 C26 111.3(2) . . ?
C25 C24 C14 110.52(18) . . ?
C26 C24 C14 112.96(18) . . ?
C25 C24 H24 107.3 . . ?
C26 C24 H24 107.3 . . ?
C14 C24 H24 107.3 . . ?
C24 C25 H25A 109.5 . . ?
C24 C25 H25B 109.5 . . ?
H25A C25 H25B 109.5 . . ?
C24 C25 H25C 109.5 . . ?
H25A C25 H25C 109.5 . . ?
H25B C25 H25C 109.5 . . ?
C24 C26 H26A 109.5 . . ?
C24 C26 H26B 109.5 . . ?
H26A C26 H26B 109.5 . . ?
C24 C26 H26C 109.5 . . ?
H26A C26 H26C 109.5 . . ?
H26B C26 H26C 109.5 . . ?
C16 C27 C28 112.63(15) . . ?
C16 C27 C29 109.86(16) . . ?
C28 C27 C29 109.58(16) . . ?
C16 C27 H27 108.2 . . ?
C28 C27 H27 108.2 . . ?
C29 C27 H27 108.2 . . ?
C27 C28 H28A 109.5 . . ?
C27 C28 H28B 109.5 . . ?
H28A C28 H28B 109.5 . . ?
C27 C28 H28C 109.5 . . ?
H28A C28 H28C 109.5 . . ?
H28B C28 H28C 109.5 . . ?
C27 C29 H29A 109.5 . . ?
C27 C29 H29B 109.5 . . ?
H29A C29 H29B 109.5 . . ?
C27 C29 H29C 109.5 . . ?
H29A C29 H29C 109.5 . . ?
H29B C29 H29C 109.5 . . ?
C20 C30 C31 111.47(17) . . ?
C20 C30 C32 110.86(17) . . ?
C31 C30 C32 110.30(17) . . ?
C20 C30 H30 108.0 . . ?
C31 C30 H30 108.0 . . ?
C32 C30 H30 108.0 . . ?
C30 C31 H31A 109.5 . . ?
C30 C31 H31B 109.5 . . ?
H31A C31 H31B 109.5 . . ?
C30 C31 H31C 109.5 . . ?
H31A C31 H31C 109.5 . . ?
H31B C31 H31C 109.5 . . ?
C30 C32 H32A 109.5 . . ?
C30 C32 H32B 109.5 . . ?
H32A C32 H32B 109.5 . . ?
C30 C32 H32C 109.5 . . ?
H32A C32 H32C 109.5 . . ?
H32B C32 H32C 109.5 . . ?
N4 P2 N3 88.55(6) . . ?
N4 P2 Fe2 136.96(5) . . ?
N3 P2 Fe2 133.40(5) . . ?
C33 N3 C35 122.04(13) . . ?
C33 N3 P2 114.29(11) . . ?
C35 N3 P2 123.66(10) . . ?
C34 N4 C41 121.69(13) . . ?
C34 N4 P2 114.43(11) . . ?
C41 N4 P2 123.88(11) . . ?
C34 C33 N3 111.18(14) . . ?
C34 C33 H33 124.4 . . ?
N3 C33 H33 124.4 . . ?
C33 C34 N4 111.54(14) . . ?
C33 C34 H34 124.2 . . ?
N4 C34 H34 124.2 . . ?
C40 C35 C36 123.22(14) . . ?
C40 C35 N3 118.39(14) . . ?
C36 C35 N3 118.38(14) . . ?
C37 C36 C35 116.69(15) . . ?
C37 C36 C47 121.31(15) . . ?
C35 C36 C47 121.99(14) . . ?
C38 C37 C36 121.44(16) . . ?
C38 C37 H37 119.3 . . ?
C36 C37 H37 119.3 . . ?
C39 C38 C37 120.41(16) . . ?
C39 C38 H38 119.8 . . ?
C37 C38 H38 119.8 . . ?
C38 C39 C40 120.90(16) . . ?
C38 C39 H39 119.6 . . ?
C40 C39 H39 119.5 . . ?
C39 C40 C35 117.33(15) . . ?
C39 C40 C50 120.61(15) . . ?
C35 C40 C50 122.01(15) . . ?
C42 C41 C46 123.31(16) . . ?
C42 C41 N4 118.26(16) . . ?
C46 C41 N4 118.42(15) . . ?
C41 C42 C43 117.01(19) . . ?
C41 C42 C53 122.88(16) . . ?
C43 C42 C53 120.10(18) . . ?
C44 C43 C42 120.9(2) . . ?
C44 C43 H43 119.5 . . ?
C42 C43 H43 119.5 . . ?
C43 C44 C45 120.86(18) . . ?
C43 C44 H44 119.6 . . ?
C45 C44 H44 119.6 . . ?
C44 C45 C46 121.1(2) . . ?
C44 C45 H45 119.5 . . ?
C46 C45 H45 119.5 . . ?
C45 C46 C41 116.84(18) . . ?
C45 C46 C56 120.76(18) . . ?
C41 C46 C56 122.38(16) . . ?
C49 C47 C48 110.26(17) . . ?
C49 C47 C36 113.10(15) . . ?
C48 C47 C36 112.41(15) . . ?
C49 C47 H47 106.9 . . ?
C48 C47 H47 106.9 . . ?
C36 C47 H47 106.9 . . ?
C47 C48 H48A 109.5 . . ?
C47 C48 H48B 109.5 . . ?
H48A C48 H48B 109.5 . . ?
C47 C48 H48C 109.5 . . ?
H48A C48 H48C 109.5 . . ?
H48B C48 H48C 109.5 . . ?
C47 C49 H49A 109.5 . . ?
C47 C49 H49B 109.5 . . ?
H49A C49 H49B 109.5 . . ?
C47 C49 H49C 109.5 . . ?
H49A C49 H49C 109.5 . . ?
H49B C49 H49C 109.5 . . ?
C40 C50 C51 113.05(15) . . ?
C40 C50 C52 110.18(15) . . ?
C51 C50 C52 110.82(16) . . ?
C40 C50 H50 107.5 . . ?
C51 C50 H50 107.5 . . ?
C52 C50 H50 107.5 . . ?
C50 C51 H51A 109.5 . . ?
C50 C51 H51B 109.5 . . ?
H51A C51 H51B 109.5 . . ?
C50 C51 H51C 109.5 . . ?
H51A C51 H51C 109.5 . . ?
H51B C51 H51C 109.5 . . ?
C50 C52 H52A 109.5 . . ?
C50 C52 H52B 109.5 . . ?
H52A C52 H52B 109.5 . . ?
C50 C52 H52C 109.5 . . ?
H52A C52 H52C 109.5 . . ?
H52B C52 H52C 109.5 . . ?
C42 C53 C55 111.24(19) . . ?
C42 C53 C54 111.41(18) . . ?
C55 C53 C54 110.20(18) . . ?
C42 C53 H53 107.9 . . ?
C55 C53 H53 107.9 . . ?
C54 C53 H53 107.9 . . ?
C53 C54 H54A 109.5 . . ?
C53 C54 H54B 109.5 . . ?
H54A C54 H54B 109.5 . . ?
C53 C54 H54C 109.5 . . ?
H54A C54 H54C 109.5 . . ?
H54B C54 H54C 109.5 . . ?
C53 C55 H55A 109.5 . . ?
C53 C55 H55B 109.5 . . ?
H55A C55 H55B 109.5 . . ?
C53 C55 H55C 109.5 . . ?
H55A C55 H55C 109.5 . . ?
H55B C55 H55C 109.5 . . ?
C46 C56 C58 109.94(18) . . ?
C46 C56 C57 112.67(17) . . ?
C58 C56 C57 110.34(17) . . ?
C46 C56 H56 107.9 . . ?
C58 C56 H56 107.9 . . ?
C57 C56 H56 107.9 . . ?
C56 C57 H57A 109.5 . . ?
C56 C57 H57B 109.5 . . ?
H57A C57 H57B 109.5 . . ?
C56 C57 H57C 109.5 . . ?
H57A C57 H57C 109.5 . . ?
H57B C57 H57C 109.5 . . ?
C56 C58 H58A 109.5 . . ?
C56 C58 H58B 109.5 . . ?
H58A C58 H58B 109.5 . . ?
C56 C58 H58C 109.5 . . ?
H58A C58 H58C 109.5 . . ?
H58B C58 H58C 109.5 . . ?
C2S C1S H1S1 109.5 . . ?
C2S C1S H1S2 109.5 . . ?
H1S1 C1S H1S2 109.5 . . ?
C2S C1S H1S3 109.5 . . ?
H1S1 C1S H1S3 109.5 . . ?
H1S2 C1S H1S3 109.5 . . ?
C3S C2S C1S 113.6(3) . . ?
C3S C2S H2S1 108.8 . . ?
C1S C2S H2S1 108.8 . . ?
C3S C2S H2S2 108.8 . . ?
C1S C2S H2S2 108.8 . . ?
H2S1 C2S H2S2 107.7 . . ?
C2S C3S C4S 115.0(2) . . ?
C2S C3S H3S1 108.5 . . ?
C4S C3S H3S1 108.5 . . ?
C2S C3S H3S2 108.5 . . ?
C4S C3S H3S2 108.5 . . ?
H3S1 C3S H3S2 107.5 . . ?
C5S C4S C3S 115.6(3) . . ?
C5S C4S H4S1 108.4 . . ?
C3S C4S H4S1 108.4 . . ?
C5S C4S H4S2 108.4 . . ?
C3S C4S H4S2 108.4 . . ?
H4S1 C4S H4S2 107.4 . . ?
C4S C5S C6S 115.4(3) . . ?
C4S C5S H5S1 108.4 . . ?
C6S C5S H5S1 108.4 . . ?
C4S C5S H5S2 108.4 . . ?
C6S C5S H5S2 108.4 . . ?
H5S1 C5S H5S2 107.5 . . ?
C5S C6S H6S1 109.5 . . ?
C5S C6S H6S2 109.5 . . ?
H6S1 C6S H6S2 109.5 . . ?
C5S C6S H6S3 109.5 . . ?
H6S1 C6S H6S3 109.5 . . ?
H6S2 C6S H6S3 109.5 . . ?

loop_
_geom_bond_atom_site_label_1
_geom_bond_atom_site_label_2
_geom_bond_distance
_geom_bond_site_symmetry_2
_geom_bond_publ_flag
Fe1 C2 1.7714(19) . ?
Fe1 C3 1.7945(18) . ?
Fe1 C1 1.7972(17) . ?
Fe1 P1 2.0292(5) . ?
Fe1 Fe2 2.7164(4) . ?
C1 O1 1.144(2) . ?
C2 O2 1.151(2) . ?
C3 O3 1.149(2) . ?
Fe2 C5 1.7766(19) . ?
Fe2 C6 1.7957(18) . ?
Fe2 C4 1.7983(18) . ?
Fe2 P2 2.0268(5) . ?
C4 O4 1.149(2) . ?
C5 O5 1.146(2) . ?
C6 O6 1.146(2) . ?
P1 N2 1.6894(13) . ?
P1 N1 1.6908(13) . ?
N1 C7 1.395(2) . ?
N1 C9 1.4476(19) . ?
N2 C8 1.397(2) . ?
N2 C15 1.4458(19) . ?
C7 C8 1.333(2) . ?
C7 H7 0.9500 . ?
C8 H8 0.9500 . ?
C9 C10 1.395(2) . ?
C9 C14 1.399(2) . ?
C10 C11 1.397(2) . ?
C10 C21 1.515(3) . ?
C11 C12 1.372(3) . ?
C11 H11 0.9500 . ?
C12 C13 1.376(3) . ?
C12 H12 0.9500 . ?
C13 C14 1.395(2) . ?
C13 H13 0.9500 . ?
C14 C24 1.516(3) . ?
C15 C16 1.401(2) . ?
C15 C20 1.401(2) . ?
C16 C17 1.396(2) . ?
C16 C27 1.519(2) . ?
C17 C18 1.375(3) . ?
C17 H17 0.9500 . ?
C18 C19 1.380(3) . ?
C18 H18 0.9500 . ?
C19 C20 1.392(2) . ?
C19 H19 0.9500 . ?
C20 C30 1.516(2) . ?
C21 C22 1.528(3) . ?
C21 C23 1.530(3) . ?
C21 H21 1.0000 . ?
C22 H22A 0.9800 . ?
C22 H22B 0.9800 . ?
C22 H22C 0.9800 . ?
C23 H23A 0.9800 . ?
C23 H23B 0.9800 . ?
C23 H23C 0.9800 . ?
C24 C25 1.495(3) . ?
C24 C26 1.516(3) . ?
C24 H24 1.0000 . ?
C25 H25A 0.9800 . ?
C25 H25B 0.9800 . ?
C25 H25C 0.9800 . ?
C26 H26A 0.9800 . ?
C26 H26B 0.9800 . ?
C26 H26C 0.9800 . ?
C27 C28 1.525(3) . ?
C27 C29 1.531(3) . ?
C27 H27 1.0000 . ?
C28 H28A 0.9800 . ?
C28 H28B 0.9800 . ?
C28 H28C 0.9800 . ?
C29 H29A 0.9800 . ?
C29 H29B 0.9800 . ?
C29 H29C 0.9800 . ?
C30 C31 1.526(3) . ?
C30 C32 1.535(3) . ?
C30 H30 1.0000 . ?
C31 H31A 0.9800 . ?
C31 H31B 0.9800 . ?
C31 H31C 0.9800 . ?
C32 H32A 0.9800 . ?
C32 H32B 0.9800 . ?
C32 H32C 0.9800 . ?
P2 N4 1.6817(14) . ?
P2 N3 1.6885(13) . ?
N3 C33 1.396(2) . ?
N3 C35 1.4401(19) . ?
N4 C34 1.394(2) . ?
N4 C41 1.442(2) . ?
C33 C34 1.336(2) . ?
C33 H33 0.9500 . ?
C34 H34 0.9500 . ?
C35 C40 1.396(2) . ?
C35 C36 1.405(2) . ?
C36 C37 1.392(2) . ?
C36 C47 1.522(2) . ?
C37 C38 1.383(3) . ?
C37 H37 0.9500 . ?
C38 C39 1.380(3) . ?
C38 H38 0.9500 . ?
C39 C40 1.395(2) . ?
C39 H39 0.9500 . ?
C40 C50 1.522(2) . ?
C41 C42 1.393(3) . ?
C41 C46 1.397(3) . ?
C42 C43 1.394(3) . ?
C42 C53 1.520(3) . ?
C43 C44 1.372(3) . ?
C43 H43 0.9500 . ?
C44 C45 1.373(3) . ?
C44 H44 0.9500 . ?
C45 C46 1.392(3) . ?
C45 H45 0.9500 . ?
C46 C56 1.516(3) . ?
C47 C49 1.520(2) . ?
C47 C48 1.522(3) . ?
C47 H47 1.0000 . ?
C48 H48A 0.9800 . ?
C48 H48B 0.9800 . ?
C48 H48C 0.9800 . ?
C49 H49A 0.9800 . ?
C49 H49B 0.9800 . ?
C49 H49C 0.9800 . ?
C50 C51 1.525(3) . ?
C50 C52 1.529(3) . ?
C50 H50 1.0000 . ?
C51 H51A 0.9800 . ?
C51 H51B 0.9800 . ?
C51 H51C 0.9800 . ?
C52 H52A 0.9800 . ?
C52 H52B 0.9800 . ?
C52 H52C 0.9800 . ?
C53 C55 1.523(3) . ?
C53 C54 1.535(3) . ?
C53 H53 1.0000 . ?
C54 H54A 0.9800 . ?
C54 H54B 0.9800 . ?
C54 H54C 0.9800 . ?
C55 H55A 0.9800 . ?
C55 H55B 0.9800 . ?
C55 H55C 0.9800 . ?
C56 C58 1.531(3) . ?
C56 C57 1.532(3) . ?
C56 H56 1.0000 . ?
C57 H57A 0.9800 . ?
C57 H57B 0.9800 . ?
C57 H57C 0.9800 . ?
C58 H58A 0.9800 . ?
C58 H58B 0.9800 . ?
C58 H58C 0.9800 . ?
C1S C2S 1.518(4) . ?
C1S H1S1 0.9800 . ?
C1S H1S2 0.9800 . ?
C1S H1S3 0.9800 . ?
C2S C3S 1.498(4) . ?
C2S H2S1 0.9900 . ?
C2S H2S2 0.9900 . ?
C3S C4S 1.516(4) . ?
C3S H3S1 0.9900 . ?
C3S H3S2 0.9900 . ?
C4S C5S 1.492(4) . ?
C4S H4S1 0.9900 . ?
C4S H4S2 0.9900 . ?
C5S C6S 1.508(5) . ?
C5S H5S1 0.9900 . ?
C5S H5S2 0.9900 . ?
C6S H6S1 0.9800 . ?
C6S H6S2 0.9800 . ?
C6S H6S3 0.9800 . ?

loop_
_geom_torsion_atom_site_label_1
_geom_torsion_atom_site_label_2
_geom_torsion_atom_site_label_3
_geom_torsion_atom_site_label_4
_geom_torsion
_geom_torsion_site_symmetry_1
_geom_torsion_site_symmetry_2
_geom_torsion_site_symmetry_3
_geom_torsion_site_symmetry_4
_geom_torsion_publ_flag
N2 P1 N1 C7 0.15(12) . . . . ?
Fe1 P1 N1 C7 168.90(9) . . . . ?
N2 P1 N1 C9 -179.67(14) . . . . ?
Fe1 P1 N1 C9 -10.91(16) . . . . ?
N1 P1 N2 C8 -0.09(12) . . . . ?
Fe1 P1 N2 C8 -167.38(9) . . . . ?
N1 P1 N2 C15 -176.00(14) . . . . ?
Fe1 P1 N2 C15 16.71(17) . . . . ?
C9 N1 C7 C8 179.65(15) . . . . ?
P1 N1 C7 C8 -0.17(18) . . . . ?
N1 C7 C8 N2 0.1(2) . . . . ?
C15 N2 C8 C7 176.12(15) . . . . ?
P1 N2 C8 C7 0.01(18) . . . . ?
C7 N1 C9 C10 -80.31(19) . . . . ?
P1 N1 C9 C10 99.49(16) . . . . ?
C7 N1 C9 C14 99.03(19) . . . . ?
P1 N1 C9 C14 -81.16(18) . . . . ?
C14 C9 C10 C11 -0.4(2) . . . . ?
N1 C9 C10 C11 178.87(14) . . . . ?
C14 C9 C10 C21 178.66(16) . . . . ?
N1 C9 C10 C21 -2.0(2) . . . . ?
C9 C10 C11 C12 -0.6(3) . . . . ?
C21 C10 C11 C12 -179.76(17) . . . . ?
C10 C11 C12 C13 0.9(3) . . . . ?
C11 C12 C13 C14 0.0(3) . . . . ?
C12 C13 C14 C9 -1.0(3) . . . . ?
C12 C13 C14 C24 179.49(18) . . . . ?
C10 C9 C14 C13 1.2(3) . . . . ?
N1 C9 C14 C13 -178.09(15) . . . . ?
C10 C9 C14 C24 -179.25(16) . . . . ?
N1 C9 C14 C24 1.4(2) . . . . ?
C8 N2 C15 C16 103.03(18) . . . . ?
P1 N2 C15 C16 -81.33(18) . . . . ?
C8 N2 C15 C20 -74.6(2) . . . . ?
P1 N2 C15 C20 101.06(16) . . . . ?
C20 C15 C16 C17 -2.8(3) . . . . ?
N2 C15 C16 C17 179.66(15) . . . . ?
C20 C15 C16 C27 172.77(16) . . . . ?
N2 C15 C16 C27 -4.7(2) . . . . ?
C15 C16 C17 C18 1.9(3) . . . . ?
C27 C16 C17 C18 -173.86(18) . . . . ?
C16 C17 C18 C19 0.3(3) . . . . ?
C17 C18 C19 C20 -1.7(3) . . . . ?
C18 C19 C20 C15 0.8(3) . . . . ?
C18 C19 C20 C30 -179.76(19) . . . . ?
C16 C15 C20 C19 1.5(3) . . . . ?
N2 C15 C20 C19 179.06(16) . . . . ?
C16 C15 C20 C30 -177.91(17) . . . . ?
N2 C15 C20 C30 -0.4(3) . . . . ?
C9 C10 C21 C22 129.77(17) . . . . ?
C11 C10 C21 C22 -51.1(2) . . . . ?
C9 C10 C21 C23 -107.14(19) . . . . ?
C11 C10 C21 C23 71.9(2) . . . . ?
C13 C14 C24 C25 86.1(3) . . . . ?
C9 C14 C24 C25 -93.4(2) . . . . ?
C13 C14 C24 C26 -39.3(3) . . . . ?
C9 C14 C24 C26 141.21(19) . . . . ?
C17 C16 C27 C28 -59.6(2) . . . . ?
C15 C16 C27 C28 124.93(18) . . . . ?
C17 C16 C27 C29 62.9(2) . . . . ?
C15 C16 C27 C29 -112.61(19) . . . . ?
C19 C20 C30 C31 56.7(2) . . . . ?
C15 C20 C30 C31 -123.88(19) . . . . ?
C19 C20 C30 C32 -66.6(2) . . . . ?
C15 C20 C30 C32 112.8(2) . . . . ?
N4 P2 N3 C33 0.37(12) . . . . ?
Fe2 P2 N3 C33 169.61(9) . . . . ?
N4 P2 N3 C35 179.68(13) . . . . ?
Fe2 P2 N3 C35 -11.08(16) . . . . ?
N3 P2 N4 C34 -0.26(12) . . . . ?
Fe2 P2 N4 C34 -168.79(9) . . . . ?
N3 P2 N4 C41 179.82(14) . . . . ?
Fe2 P2 N4 C41 11.28(17) . . . . ?
C35 N3 C33 C34 -179.72(15) . . . . ?
P2 N3 C33 C34 -0.40(18) . . . . ?
N3 C33 C34 N4 0.2(2) . . . . ?
C41 N4 C34 C33 -179.99(15) . . . . ?
P2 N4 C34 C33 0.09(18) . . . . ?
C33 N3 C35 C40 101.47(18) . . . . ?
P2 N3 C35 C40 -77.78(17) . . . . ?
C33 N3 C35 C36 -77.42(19) . . . . ?
P2 N3 C35 C36 103.32(15) . . . . ?
C40 C35 C36 C37 0.8(2) . . . . ?
N3 C35 C36 C37 179.65(13) . . . . ?
C40 C35 C36 C47 -177.93(15) . . . . ?
N3 C35 C36 C47 0.9(2) . . . . ?
C35 C36 C37 C38 -0.5(2) . . . . ?
C47 C36 C37 C38 178.29(15) . . . . ?
C36 C37 C38 C39 -0.2(3) . . . . ?
C37 C38 C39 C40 0.7(3) . . . . ?
C38 C39 C40 C35 -0.3(2) . . . . ?
C38 C39 C40 C50 -177.80(16) . . . . ?
C36 C35 C40 C39 -0.4(2) . . . . ?
N3 C35 C40 C39 -179.26(14) . . . . ?
C36 C35 C40 C50 177.01(15) . . . . ?
N3 C35 C40 C50 -1.8(2) . . . . ?
C34 N4 C41 C42 91.45(19) . . . . ?
P2 N4 C41 C42 -88.63(18) . . . . ?
C34 N4 C41 C46 -87.6(2) . . . . ?
P2 N4 C41 C46 92.30(17) . . . . ?
C46 C41 C42 C43 -0.9(3) . . . . ?
N4 C41 C42 C43 -179.91(16) . . . . ?
C46 C41 C42 C53 178.06(18) . . . . ?
N4 C41 C42 C53 -1.0(3) . . . . ?
C41 C42 C43 C44 0.4(3) . . . . ?
C53 C42 C43 C44 -178.54(19) . . . . ?
C42 C43 C44 C45 0.5(3) . . . . ?
C43 C44 C45 C46 -1.1(3) . . . . ?
C44 C45 C46 C41 0.6(3) . . . . ?
C44 C45 C46 C56 179.14(19) . . . . ?
C42 C41 C46 C45 0.4(3) . . . . ?
N4 C41 C46 C45 179.38(16) . . . . ?
C42 C41 C46 C56 -178.12(17) . . . . ?
N4 C41 C46 C56 0.9(3) . . . . ?
C37 C36 C47 C49 -28.7(2) . . . . ?
C35 C36 C47 C49 150.02(17) . . . . ?
C37 C36 C47 C48 97.00(19) . . . . ?
C35 C36 C47 C48 -84.3(2) . . . . ?
C39 C40 C50 C51 -36.0(2) . . . . ?
C35 C40 C50 C51 146.62(16) . . . . ?
C39 C40 C50 C52 88.6(2) . . . . ?
C35 C40 C50 C52 -88.8(2) . . . . ?
C41 C42 C53 C55 -118.6(2) . . . . ?
C43 C42 C53 C55 60.4(2) . . . . ?
C41 C42 C53 C54 118.0(2) . . . . ?
C43 C42 C53 C54 -63.0(2) . . . . ?
C45 C46 C56 C58 -85.2(2) . . . . ?
C41 C46 C56 C58 93.2(2) . . . . ?
C45 C46 C56 C57 38.3(3) . . . . ?
C41 C46 C56 C57 -143.30(18) . . . . ?
C1S C2S C3S C4S -175.6(2) . . . . ?
C2S C3S C4S C5S -179.2(3) . . . . ?
C3S C4S C5S C6S -177.6(3) . . . . ?
